data_1545479
loop_
_publ_author_name
'Mohamed Abdelahi, Mohamed Mokhtar'
'Boulhaoua, Mohammed'
'Essaghouani, Abdelhanine'
'Benchidmi, Mohammed'
'Essassi, El Mokhtar'
'Mague, Joel T.'

_publ_section_title
;
 3-Chloro-6-nitro-1-[(1-octyl-1<i>H</i>-1,2,3-triazol-4-yl)methyl]-1<i>H</i>-indazole
;
_journal_coeditor_code HB4116
_journal_issue 2
_journal_name_full IUCrData
_journal_page_first x170146
_journal_paper_doi 10.1107/S2414314617001468
_journal_volume 2
_journal_year 2017
_chemical_formula_iupac 'C18 H23 Cl N6 O2'
_chemical_formula_moiety 'C18 H23 Cl N6 O2'
_chemical_formula_sum 'C18 H23 Cl N6 O2'
_chemical_formula_weight 390.87
_chemical_name_systematic 3-Chloro-6-nitro-1-[(1-octyl-1<i>H</i>-1,2,3-triazol-4-yl)methyl]-1<i>H</i>-indazole
_space_group_crystal_system monoclinic
_space_group_IT_number 14
_space_group_name_Hall '-P 2ybc'
_space_group_name_H-M_alt 'P 1 21/c 1'
_symmetry_space_group_name_Hall '-P 2ybc'
_symmetry_space_group_name_H-M 'P 1 21/c 1'
_atom_sites_solution_hydrogens mixed
_atom_sites_solution_primary direct
_atom_sites_solution_secondary difmap
_audit_creation_method SHELXL-2014/7
_cell_angle_alpha 90
_cell_angle_beta 101.725(2)
_cell_angle_gamma 90
_cell_formula_units_Z 8
_cell_length_a 25.3512(9)
_cell_length_b 14.9091(5)
_cell_length_c 10.7525(3)
_cell_measurement_reflns_used 9411
_cell_measurement_temperature 150(2)
_cell_measurement_theta_max 70.0989
_cell_measurement_theta_min 3.5612
_cell_volume 3979.3(2)
_computing_cell_refinement
;
<i>SAINT</i> (Bruker, 2016)
;
_computing_data_collection
;
<i>APEX3</i> (Bruker, 2016)
;
_computing_data_reduction
;
<i>SAINT</i> (Bruker, 2016)
;
_computing_molecular_graphics
;
<i>DIAMOND</i> (Brandenburg & Putz, 2012)
;
_computing_publication_material
;
<i>SHELXTL</i> (Sheldrick, 2008)
;
_computing_structure_refinement
;
<i>SHELXL2014</i> (Sheldrick, 2015<i>b</i>)
;
_computing_structure_solution
;
<i>SHELXT</i> (Sheldrick, 2015<i>a</i>)
;
_diffrn_ambient_temperature 150(2)
_diffrn_detector_area_resol_mean 10.4167
_diffrn_measured_fraction_theta_full 0.991
_diffrn_measured_fraction_theta_max 0.985
_diffrn_measurement_device_type 'Bruker D8 VENTURE PHOTON 100 CMOS'
_diffrn_measurement_method '\w scans'
_diffrn_radiation_monochromator mirror
_diffrn_radiation_type CuK\a
_diffrn_radiation_wavelength 1.54178
_diffrn_reflns_av_R_equivalents 0.0681
_diffrn_reflns_limit_h_max 30
_diffrn_reflns_limit_h_min -30
_diffrn_reflns_limit_k_max 18
_diffrn_reflns_limit_k_min -17
_diffrn_reflns_limit_l_max 12
_diffrn_reflns_limit_l_min -13
_diffrn_reflns_number 22444
_diffrn_reflns_theta_full 69.000
_diffrn_reflns_theta_max 70.205
_diffrn_reflns_theta_min 3.458
_exptl_absorpt_coefficient_mu 1.914
_exptl_absorpt_correction_T_max 0.96
_exptl_absorpt_correction_T_min 0.80
_exptl_absorpt_correction_type multi-scan
_exptl_absorpt_process_details
;
(<i>SADABS</i>; Bruker, 2016)
;
_exptl_crystal_colour colourless
_exptl_crystal_density_diffrn 1.305
_exptl_crystal_density_method 'not measured'
_exptl_crystal_description plate
_exptl_crystal_F_000 1648
_exptl_crystal_size_max 0.120
_exptl_crystal_size_mid 0.120
_exptl_crystal_size_min 0.020
_refine_diff_density_max 0.187
_refine_diff_density_min -0.279
_refine_ls_extinction_method none
_refine_ls_goodness_of_fit_ref 1.093
_refine_ls_hydrogen_treatment mixed
_refine_ls_matrix_type full
_refine_ls_number_parameters 653
_refine_ls_number_reflns 7460
_refine_ls_number_restraints 10
_refine_ls_restrained_S_all 1.092
_refine_ls_R_factor_all 0.0955
_refine_ls_R_factor_gt 0.0577
_refine_ls_shift/su_max 0.001
_refine_ls_shift/su_mean 0.000
_refine_ls_structure_factor_coef Fsqd
_refine_ls_weighting_details 'w=1/[\s^2^(Fo^2^)+(0.0372P)^2^+1.7954P] where P=(Fo^2^+2Fc^2^)/3'
_refine_ls_weighting_scheme calc
_refine_ls_wR_factor_gt 0.1045
_refine_ls_wR_factor_ref 0.1165
_reflns_number_gt 5327
_reflns_number_total 7460
_reflns_threshold_expression 'I > 2\s(I)'
_cod_data_source_file hb4116sup1.cif
_cod_data_source_block I
_cod_database_code 1545479
_shelx_space_group_comment
;
The symmetry employed for this shelxl refinement is uniquely defined
by the following loop, which should always be used as a source of
symmetry information in preference to the above space-group names.
They are only intended as comments.
;
_shelx_estimated_absorpt_t_min 0.803
_shelx_estimated_absorpt_t_max 0.963

loop_
_space_group_symop_operation_xyz
'x, y, z'
'-x, y+1/2, -z+1/2'
'-x, -y, -z'
'x, -y-1/2, z-1/2'

loop_
_atom_site_type_symbol
_atom_site_label
_atom_site_fract_x
_atom_site_fract_y
_atom_site_fract_z
_atom_site_U_iso_or_equiv
_atom_site_adp_type
_atom_site_calc_flag
_atom_site_occupancy
_atom_site_disorder_assembly
_atom_site_disorder_group
Cl Cl1 1.06482(3) -0.05492(5) 0.71585(6) 0.0410(2) Uani d 1 . .
O O1 1.08776(9) 0.06599(14) 0.0520(2) 0.0495(6) Uani d 1 . .
O O2 1.04771(9) -0.05912(13) -0.00830(17) 0.0420(5) Uani d 1 . .
N N1 1.02266(9) -0.17337(15) 0.54180(19) 0.0297(5) Uani d 1 . .
N N2 1.01686(9) -0.18696(14) 0.41414(19) 0.0261(5) Uani d 1 . .
N N3 1.06707(9) -0.00487(16) 0.0742(2) 0.0332(6) Uani d 1 . .
N N4 0.85290(9) -0.19184(14) 0.17346(19) 0.0289(5) Uani d 1 . .
N N5 0.84521(10) -0.18829(17) 0.2940(2) 0.0377(6) Uani d 1 . .
N N6 0.89099(10) -0.21181(16) 0.3684(2) 0.0350(6) Uani d 1 . .
C C1 1.03835(10) -0.11787(16) 0.3578(2) 0.0238(6) Uani d 1 . .
C C2 1.04026(10) -0.10374(17) 0.2305(2) 0.0254(6) Uani d 1 . .
H H2 1.0265(10) -0.1453(18) 0.163(2) 0.032(7) Uiso d 1 . .
C C3 1.06481(11) -0.02509(17) 0.2070(2) 0.0272(6) Uani d 1 . .
C C4 1.08714(11) 0.03768(19) 0.3007(3) 0.0311(6) Uani d 1 . .
H H4 1.1042(11) 0.0894(19) 0.274(3) 0.038(8) Uiso d 1 . .
C C5 1.08466(11) 0.02235(19) 0.4247(3) 0.0312(6) Uani d 1 . .
H H5 1.0981(11) 0.0650(18) 0.487(3) 0.031(7) Uiso d 1 . .
C C6 1.05969(10) -0.05621(17) 0.4539(2) 0.0262(6) Uani d 1 . .
C C7 1.04850(11) -0.09668(18) 0.5652(2) 0.0288(6) Uani d 1 . .
C C8 0.98327(11) -0.25993(18) 0.3518(3) 0.0295(6) Uani d 1 . .
H H8A 0.9824(11) -0.3072(19) 0.415(3) 0.040(8) Uiso d 1 . .
H H8B 1.0020(11) -0.2874(17) 0.289(3) 0.036(8) Uiso d 1 . .
C C9 0.92765(10) -0.23026(16) 0.2950(2) 0.0256(6) Uani d 1 . .
C C10 0.90359(11) -0.21735(17) 0.1714(2) 0.0289(6) Uani d 1 . .
H H10 0.9156(11) -0.2263(18) 0.096(3) 0.040(8) Uiso d 1 . .
C C11 0.80896(12) -0.1697(2) 0.0677(3) 0.0350(7) Uani d 1 . .
H H11A 0.7751(12) -0.2037(19) 0.081(3) 0.043(8) Uiso d 1 . .
H H11B 0.8189(10) -0.1895(17) -0.014(3) 0.033(7) Uiso d 1 . .
C C12 0.79522(12) -0.0710(2) 0.0601(3) 0.0356(7) Uani d 1 . .
H H12A 0.8262(12) -0.037(2) 0.050(3) 0.045(9) Uiso d 1 . .
H H12B 0.7866(11) -0.0526(18) 0.143(3) 0.038(8) Uiso d 1 . .
C C13 0.74781(13) -0.0525(2) -0.0495(3) 0.0376(7) Uani d 1 . .
H H13A 0.7182(12) -0.091(2) -0.033(3) 0.045(9) Uiso d 1 . .
H H13B 0.7571(12) -0.0748(19) -0.135(3) 0.049(9) Uiso d 1 . .
C C14 0.73000(14) 0.0451(2) -0.0636(3) 0.0412(7) Uani d 1 . .
H H14A 0.7609(13) 0.084(2) -0.085(3) 0.052(9) Uiso d 1 . .
H H14B 0.6973(13) 0.050(2) -0.137(3) 0.053(9) Uiso d 1 . .
C C15 0.71683(13) 0.0848(2) 0.0577(3) 0.0400(7) Uani d 1 . .
H H15A 0.6948(12) 0.036(2) 0.098(3) 0.055(9) Uiso d 1 . .
H H15B 0.7512(13) 0.094(2) 0.123(3) 0.058(10) Uiso d 1 . .
C C16 0.68594(13) 0.1729(2) 0.0359(3) 0.0414(7) Uani d 1 . .
H H16A 0.6491(11) 0.1608(18) -0.026(3) 0.035(8) Uiso d 1 . .
H H16B 0.7052(13) 0.219(2) -0.011(3) 0.054(9) Uiso d 1 . .
C C17 0.67661(14) 0.2152(2) 0.1587(3) 0.0484(8) Uani d 1 . .
H H17A 0.6599(12) 0.169(2) 0.205(3) 0.044(9) Uiso d 1 . .
H H17B 0.7125(14) 0.229(2) 0.219(3) 0.056(10) Uiso d 1 . .
C C18 0.64275(17) 0.2996(2) 0.1374(4) 0.0583(10) Uani d 1 . .
H H18A 0.6599(16) 0.351(3) 0.089(4) 0.089(13) Uiso d 1 . .
H H18B 0.6072(16) 0.289(2) 0.078(4) 0.078(13) Uiso d 1 . .
H H18C 0.6357(17) 0.325(3) 0.218(4) 0.104(15) Uiso d 1 . .
Cl Cl2 0.56098(3) 0.42012(5) 0.81890(6) 0.03704(19) Uani d 1 . .
O O3 0.59263(10) 0.54356(14) 0.16175(19) 0.0541(6) Uani d 1 . .
O O4 0.53884(9) 0.43426(13) 0.09351(17) 0.0422(5) Uani d 1 . .
N N7 0.51073(9) 0.31204(14) 0.63903(19) 0.0279(5) Uani d 1 . .
N N8 0.50277(8) 0.30233(14) 0.50996(18) 0.0253(5) Uani d 1 . .
N N9 0.56383(10) 0.48075(15) 0.1790(2) 0.0343(6) Uani d 1 . .
N N10 0.33838(9) 0.29026(14) 0.26015(19) 0.0275(5) Uani d 1 . .
N N11 0.33042(10) 0.29952(16) 0.3790(2) 0.0347(6) Uani d 1 . .
N N12 0.37630(9) 0.28032(15) 0.45646(19) 0.0304(5) Uani d 1 . .
C C19 0.52779(10) 0.36914(16) 0.4569(2) 0.0237(6) Uani d 1 . .
C C20 0.53062(11) 0.38525(18) 0.3310(2) 0.0262(6) Uani d 1 . .
H H20 0.5130(10) 0.3491(16) 0.264(2) 0.022(7) Uiso d 1 . .
C C21 0.55916(11) 0.46036(17) 0.3111(2) 0.0266(6) Uani d 1 . .
C C22 0.58479(11) 0.51830(18) 0.4076(2) 0.0274(6) Uani d 1 . .
H H22 0.6046(11) 0.5697(19) 0.388(3) 0.038(8) Uiso d 1 . .
C C23 0.58208(11) 0.50056(18) 0.5310(2) 0.0268(6) Uani d 1 . .
H H23 0.5977(10) 0.5392(16) 0.594(2) 0.021(7) Uiso d 1 . .
C C24 0.55317(10) 0.42522(17) 0.5560(2) 0.0246(6) Uani d 1 . .
C C25 0.54078(10) 0.38417(17) 0.6656(2) 0.0260(6) Uani d 1 . .
C C26 0.46897(11) 0.22959(18) 0.4453(3) 0.0283(6) Uani d 1 . .
H H26A 0.4689(11) 0.1842(19) 0.507(3) 0.042(8) Uiso d 1 . .
H H26B 0.4874(11) 0.2060(17) 0.380(3) 0.032(7) Uiso d 1 . .
C C27 0.41350(10) 0.25869(16) 0.3862(2) 0.0244(6) Uani d 1 . .
C C28 0.38949(11) 0.26531(18) 0.2614(2) 0.0289(6) Uani d 1 . .
H H28 0.3989(11) 0.2544(17) 0.184(3) 0.034(7) Uiso d 1 . .
C C29 0.29440(12) 0.3054(2) 0.1510(3) 0.0321(6) Uani d 1 . .
H H29A 0.2593(13) 0.295(2) 0.177(3) 0.063(10) Uiso d 1 . .
H H29B 0.3003(11) 0.2555(19) 0.086(3) 0.042(8) Uiso d 1 . .
C C30 0.29403(14) 0.3990(2) 0.0970(3) 0.0419(8) Uani d 1 . .
H H30A 0.2884(13) 0.444(2) 0.159(3) 0.058(10) Uiso d 1 . .
H H30B 0.3310(12) 0.4134(18) 0.073(3) 0.038(8) Uiso d 1 . .
C C31 0.24855(14) 0.4069(2) -0.0213(3) 0.0468(8) Uani d 1 . .
H H31A 0.2146(15) 0.385(2) 0.001(3) 0.069(11) Uiso d 1 . .
H H31B 0.2576(13) 0.364(2) -0.094(3) 0.062(10) Uiso d 1 . .
C C32 0.24006(16) 0.5007(2) -0.0759(4) 0.0534(9) Uani d 1 . .
H H32A 0.2791(15) 0.523(2) -0.103(3) 0.075(11) Uiso d 1 . .
H H32B 0.2112(16) 0.500(2) -0.159(4) 0.080(12) Uiso d 1 . .
C C33 0.22209(16) 0.5683(2) 0.0135(4) 0.0559(9) Uani d 1 . .
H H33A 0.1953(14) 0.535(2) 0.064(3) 0.072(11) Uiso d 1 . .
H H33B 0.2549(15) 0.586(2) 0.089(4) 0.078(12) Uiso d 1 . .
C C34A 0.1940(16) 0.6549(15) -0.0388(19) 0.056(3) Uani d 0.52(2) A 1
H H34A 0.2176 0.6867 -0.0873 0.068 Uiso calc 0.52(2) A 1
H H34B 0.1604 0.6389 -0.0995 0.068 Uiso calc 0.52(2) A 1
C C35A 0.1797(11) 0.7196(13) 0.0590(17) 0.066(3) Uani d 0.52(2) A 1
H H35A 0.1592 0.6867 0.1137 0.079 Uiso calc 0.52(2) A 1
H H35B 0.2134 0.7417 0.1138 0.079 Uiso calc 0.52(2) A 1
C C36A 0.1466(8) 0.7993(10) 0.000(2) 0.087(5) Uani d 0.52(2) A 1
H H36A 0.1388 0.8382 0.0678 0.130 Uiso calc 0.52(2) A 1
H H36B 0.1670 0.8332 -0.0523 0.130 Uiso calc 0.52(2) A 1
H H36C 0.1128 0.7782 -0.0524 0.130 Uiso calc 0.52(2) A 1
C C34B 0.1972(17) 0.6467(17) -0.069(2) 0.056(3) Uani d 0.48(2) A 2
H H34C 0.2249 0.6747 -0.1097 0.068 Uiso calc 0.48(2) A 2
H H34D 0.1679 0.6244 -0.1374 0.068 Uiso calc 0.48(2) A 2
C C35B 0.1749(12) 0.7166(15) 0.0098(17) 0.066(3) Uani d 0.48(2) A 2
H H35C 0.1484 0.6874 0.0527 0.079 Uiso calc 0.48(2) A 2
H H35D 0.2046 0.7396 0.0764 0.079 Uiso calc 0.48(2) A 2
C C36B 0.1480(9) 0.7950(11) -0.068(2) 0.087(5) Uani d 0.48(2) A 2
H H36D 0.1345 0.8374 -0.0123 0.130 Uiso calc 0.48(2) A 2
H H36E 0.1742 0.8252 -0.1093 0.130 Uiso calc 0.48(2) A 2
H H36F 0.1178 0.7730 -0.1329 0.130 Uiso calc 0.48(2) A 2

loop_
_atom_site_aniso_label
_atom_site_aniso_U_11
_atom_site_aniso_U_22
_atom_site_aniso_U_33
_atom_site_aniso_U_12
_atom_site_aniso_U_13
_atom_site_aniso_U_23
Cl1 0.0475(5) 0.0555(5) 0.0194(3) 0.0032(4) 0.0054(3) -0.0071(3)
O1 0.0690(16) 0.0420(13) 0.0445(13) -0.0062(11) 0.0281(11) 0.0091(10)
O2 0.0612(15) 0.0426(13) 0.0248(10) 0.0021(10) 0.0150(10) -0.0014(9)
N1 0.0326(14) 0.0387(14) 0.0182(11) 0.0047(10) 0.0064(10) 0.0010(10)
N2 0.0313(13) 0.0288(12) 0.0186(11) -0.0016(10) 0.0057(9) 0.0004(9)
N3 0.0377(15) 0.0358(14) 0.0296(13) 0.0102(11) 0.0149(11) 0.0077(11)
N4 0.0318(14) 0.0329(13) 0.0222(11) -0.0010(10) 0.0062(10) -0.0010(9)
N5 0.0368(15) 0.0553(16) 0.0226(12) -0.0002(12) 0.0097(11) -0.0026(11)
N6 0.0363(15) 0.0466(15) 0.0237(12) 0.0001(11) 0.0101(11) -0.0014(10)
C1 0.0254(15) 0.0253(14) 0.0209(13) 0.0025(11) 0.0049(11) -0.0001(11)
C2 0.0287(15) 0.0271(15) 0.0210(13) 0.0055(11) 0.0068(11) -0.0014(11)
C3 0.0321(16) 0.0280(15) 0.0233(13) 0.0063(12) 0.0101(12) 0.0034(11)
C4 0.0319(17) 0.0289(15) 0.0336(15) 0.0032(12) 0.0092(13) 0.0024(12)
C5 0.0320(17) 0.0290(16) 0.0313(15) 0.0025(12) 0.0034(13) -0.0082(13)
C6 0.0269(15) 0.0304(15) 0.0212(13) 0.0060(11) 0.0045(11) -0.0023(11)
C7 0.0294(16) 0.0381(16) 0.0190(13) 0.0077(12) 0.0050(11) -0.0018(11)
C8 0.0382(17) 0.0253(15) 0.0263(14) 0.0003(12) 0.0094(13) 0.0001(12)
C9 0.0343(16) 0.0231(13) 0.0215(13) -0.0024(11) 0.0108(12) 0.0002(11)
C10 0.0361(17) 0.0292(15) 0.0240(14) -0.0008(12) 0.0120(12) -0.0006(11)
C11 0.0355(18) 0.0412(18) 0.0271(15) 0.0029(14) 0.0034(13) -0.0023(13)
C12 0.0325(18) 0.0405(18) 0.0337(16) -0.0003(14) 0.0067(13) 0.0020(13)
C13 0.0388(19) 0.0395(18) 0.0334(16) 0.0008(14) 0.0044(14) 0.0028(13)
C14 0.039(2) 0.0444(19) 0.0408(18) 0.0004(15) 0.0092(16) 0.0059(15)
C15 0.0365(19) 0.0447(19) 0.0383(17) 0.0018(15) 0.0068(15) 0.0027(14)
C16 0.0348(19) 0.0390(19) 0.050(2) -0.0025(14) 0.0077(16) 0.0006(15)
C17 0.040(2) 0.052(2) 0.052(2) 0.0006(16) 0.0043(17) -0.0060(17)
C18 0.053(3) 0.049(2) 0.072(3) 0.0042(19) 0.011(2) -0.017(2)
Cl2 0.0440(4) 0.0484(4) 0.0182(3) -0.0063(3) 0.0051(3) -0.0048(3)
O3 0.0823(18) 0.0465(13) 0.0381(12) -0.0204(12) 0.0230(12) 0.0045(10)
O4 0.0610(15) 0.0438(13) 0.0227(10) -0.0034(10) 0.0107(10) -0.0030(9)
N7 0.0299(13) 0.0349(13) 0.0181(11) 0.0030(10) 0.0034(9) -0.0009(9)
N8 0.0286(13) 0.0281(12) 0.0185(10) -0.0006(9) 0.0032(9) -0.0006(9)
N9 0.0481(16) 0.0316(13) 0.0261(12) 0.0028(11) 0.0140(12) 0.0012(11)
N10 0.0284(13) 0.0343(13) 0.0200(11) -0.0004(10) 0.0058(10) -0.0027(9)
N11 0.0373(15) 0.0448(15) 0.0240(12) -0.0020(11) 0.0108(11) -0.0047(10)
N12 0.0304(14) 0.0406(14) 0.0209(11) -0.0043(10) 0.0067(10) -0.0013(10)
C19 0.0213(14) 0.0259(14) 0.0234(13) 0.0055(11) 0.0033(11) 0.0005(11)
C20 0.0285(16) 0.0288(15) 0.0203(13) 0.0040(12) 0.0022(12) -0.0030(11)
C21 0.0333(16) 0.0274(14) 0.0204(13) 0.0060(12) 0.0087(11) 0.0019(11)
C22 0.0286(16) 0.0245(15) 0.0302(14) 0.0006(12) 0.0088(12) 0.0011(12)
C23 0.0265(16) 0.0287(15) 0.0246(14) 0.0018(11) 0.0040(12) -0.0047(12)
C24 0.0241(15) 0.0279(14) 0.0217(13) 0.0041(11) 0.0044(11) -0.0012(11)
C25 0.0291(15) 0.0329(15) 0.0158(12) 0.0028(12) 0.0041(11) -0.0005(11)
C26 0.0333(16) 0.0254(15) 0.0256(14) -0.0007(12) 0.0042(12) -0.0020(12)
C27 0.0319(16) 0.0205(13) 0.0222(13) -0.0026(11) 0.0086(11) -0.0002(10)
C28 0.0319(17) 0.0351(16) 0.0208(14) -0.0004(12) 0.0079(12) -0.0014(12)
C29 0.0265(17) 0.0405(17) 0.0280(15) 0.0034(13) 0.0027(12) -0.0005(13)
C30 0.046(2) 0.0394(19) 0.0379(18) 0.0046(15) 0.0015(15) 0.0012(14)
C31 0.048(2) 0.049(2) 0.0387(18) 0.0039(17) -0.0029(16) 0.0066(16)
C32 0.055(2) 0.050(2) 0.050(2) 0.0029(17) -0.0013(19) 0.0088(17)
C33 0.052(2) 0.043(2) 0.067(2) 0.0033(17) -0.001(2) 0.0090(18)
C34A 0.039(4) 0.040(4) 0.085(8) -0.002(3) 0.000(7) 0.011(6)
C35A 0.039(4) 0.046(3) 0.110(10) -0.005(3) 0.006(9) -0.001(7)
C36A 0.043(3) 0.048(3) 0.162(16) 0.002(2) 0.006(10) 0.014(8)
C34B 0.039(4) 0.040(4) 0.085(8) -0.002(3) 0.000(7) 0.011(6)
C35B 0.039(4) 0.046(3) 0.110(10) -0.005(3) 0.006(9) -0.001(7)
C36B 0.043(3) 0.048(3) 0.162(16) 0.002(2) 0.006(10) 0.014(8)

loop_
_atom_type_symbol
_atom_type_description
_atom_type_scat_dispersion_real
_atom_type_scat_dispersion_imag
_atom_type_scat_source
C C 0.0181 0.0091 'International Tables Vol C Tables 4.2.6.8 and 6.1.1.4'
H H 0.0000 0.0000 'International Tables Vol C Tables 4.2.6.8 and 6.1.1.4'
N N 0.0311 0.0180 'International Tables Vol C Tables 4.2.6.8 and 6.1.1.4'
O O 0.0492 0.0322 'International Tables Vol C Tables 4.2.6.8 and 6.1.1.4'
Cl Cl 0.3639 0.7018 'International Tables Vol C Tables 4.2.6.8 and 6.1.1.4'

loop_
_geom_angle_atom_site_label_1
_geom_angle_atom_site_label_2
_geom_angle_atom_site_label_3
_geom_angle
C7 N1 N2 105.6(2)
C1 N2 N1 111.3(2)
C1 N2 C8 127.4(2)
N1 N2 C8 120.4(2)
O1 N3 O2 123.5(2)
O1 N3 C3 118.0(2)
O2 N3 C3 118.5(2)
C10 N4 N5 110.6(2)
C10 N4 C11 129.2(2)
N5 N4 C11 120.2(2)
N6 N5 N4 107.0(2)
N5 N6 C9 108.8(2)
N2 C1 C2 130.3(2)
N2 C1 C6 107.2(2)
C2 C1 C6 122.5(2)
C3 C2 C1 114.6(2)
C3 C2 H2 121.2(15)
C1 C2 H2 124.2(15)
C2 C3 C4 124.5(2)
C2 C3 N3 117.5(2)
C4 C3 N3 118.0(2)
C5 C4 C3 119.7(3)
C5 C4 H4 122.9(17)
C3 C4 H4 117.3(17)
C4 C5 C6 118.2(3)
C4 C5 H5 120.1(16)
C6 C5 H5 121.6(16)
C5 C6 C1 120.4(2)
C5 C6 C7 136.4(2)
C1 C6 C7 103.2(2)
N1 C7 C6 112.6(2)
N1 C7 Cl1 120.92(19)
C6 C7 Cl1 126.4(2)
N2 C8 C9 112.6(2)
N2 C8 H8A 108.2(16)
C9 C8 H8A 110.3(16)
N2 C8 H8B 107.8(16)
C9 C8 H8B 113.1(16)
H8A C8 H8B 105(2)
C10 C9 N6 108.3(2)
C10 C9 C8 130.1(2)
N6 C9 C8 121.6(2)
N4 C10 C9 105.3(2)
N4 C10 H10 122.4(18)
C9 C10 H10 132.2(18)
N4 C11 C12 113.2(2)
N4 C11 H11A 107.9(16)
C12 C11 H11A 107.2(16)
N4 C11 H11B 109.0(15)
C12 C11 H11B 109.6(15)
H11A C11 H11B 110(2)
C11 C12 C13 110.7(3)
C11 C12 H12A 109.3(18)
C13 C12 H12A 110.7(18)
C11 C12 H12B 108.0(16)
C13 C12 H12B 111.0(16)
H12A C12 H12B 107(2)
C14 C13 C12 114.8(3)
C14 C13 H13A 110.2(17)
C12 C13 H13A 105.5(17)
C14 C13 H13B 109.4(16)
C12 C13 H13B 109.6(16)
H13A C13 H13B 107(2)
C13 C14 C15 113.4(3)
C13 C14 H14A 109.8(17)
C15 C14 H14A 106.1(17)
C13 C14 H14B 109.1(17)
C15 C14 H14B 110.3(17)
H14A C14 H14B 108(2)
C16 C15 C14 113.4(3)
C16 C15 H15A 111.2(16)
C14 C15 H15A 107.7(16)
C16 C15 H15B 109.6(18)
C14 C15 H15B 109.5(18)
H15A C15 H15B 105(2)
C15 C16 C17 112.8(3)
C15 C16 H16A 108.3(15)
C17 C16 H16A 110.2(14)
C15 C16 H16B 111.9(17)
C17 C16 H16B 108.5(17)
H16A C16 H16B 105(2)
C18 C17 C16 113.3(3)
C18 C17 H17A 111.5(17)
C16 C17 H17A 107.5(17)
C18 C17 H17B 109.4(18)
C16 C17 H17B 110.7(17)
H17A C17 H17B 104(2)
C17 C18 H18A 113(2)
C17 C18 H18B 112(2)
H18A C18 H18B 102(3)
C17 C18 H18C 113(3)
H18A C18 H18C 108(3)
H18B C18 H18C 108(3)
C25 N7 N8 105.47(19)
C19 N8 N7 111.2(2)
C19 N8 C26 128.1(2)
N7 N8 C26 120.7(2)
O4 N9 O3 123.7(2)
O4 N9 C21 118.4(2)
O3 N9 C21 117.9(2)
N11 N10 C28 110.5(2)
N11 N10 C29 120.7(2)
C28 N10 C29 128.7(2)
N12 N11 N10 107.2(2)
N11 N12 C27 108.8(2)
N8 C19 C20 130.7(2)
N8 C19 C24 107.3(2)
C20 C19 C24 122.0(2)
C21 C20 C19 115.2(2)
C21 C20 H20 122.1(15)
C19 C20 H20 122.7(15)
C20 C21 C22 124.4(2)
C20 C21 N9 117.7(2)
C22 C21 N9 117.9(2)
C23 C22 C21 119.4(2)
C23 C22 H22 120.0(17)
C21 C22 H22 120.6(17)
C22 C23 C24 118.3(3)
C22 C23 H23 119.7(15)
C24 C23 H23 121.9(15)
C23 C24 C19 120.7(2)
C23 C24 C25 136.1(2)
C19 C24 C25 103.3(2)
N7 C25 C24 112.8(2)
N7 C25 Cl2 120.86(18)
C24 C25 Cl2 126.3(2)
N8 C26 C27 113.4(2)
N8 C26 H26A 106.3(17)
C27 C26 H26A 111.8(17)
N8 C26 H26B 106.6(15)
C27 C26 H26B 110.3(16)
H26A C26 H26B 108(2)
C28 C27 N12 108.0(2)
C28 C27 C26 129.6(2)
N12 C27 C26 122.3(2)
N10 C28 C27 105.4(2)
N10 C28 H28 117.6(17)
C27 C28 H28 136.8(17)
N10 C29 C30 113.2(2)
N10 C29 H29A 109.1(19)
C30 C29 H29A 108.5(19)
N10 C29 H29B 103.5(16)
C30 C29 H29B 113.0(15)
H29A C29 H29B 109(2)
C29 C30 C31 109.5(3)
C29 C30 H30A 110.9(19)
C31 C30 H30A 109.1(19)
C29 C30 H30B 110.5(15)
C31 C30 H30B 109.7(16)
H30A C30 H30B 107(2)
C32 C31 C30 114.5(3)
C32 C31 H31A 110(2)
C30 C31 H31A 108(2)
C32 C31 H31B 107.6(18)
C30 C31 H31B 109.0(17)
H31A C31 H31B 108(3)
C31 C32 C33 113.8(3)
C31 C32 H32A 108.2(18)
C33 C32 H32A 110.7(18)
C31 C32 H32B 110(2)
C33 C32 H32B 108(2)
H32A C32 H32B 106(3)
C32 C33 C34A 120.2(9)
C32 C33 C34B 106.2(10)
C32 C33 H33A 108.2(18)
C34A C33 H33A 107(2)
C34B C33 H33A 115(2)
C32 C33 H33B 111(2)
C34A C33 H33B 108(2)
C34B C33 H33B 115(3)
H33A C33 H33B 102(3)
C35A C34A C33 116.1(12)
C35A C34A H34A 108.3
C33 C34A H34A 108.3
C35A C34A H34B 108.3
C33 C34A H34B 108.3
H34A C34A H34B 107.4
C36A C35A C34A 113.4(5)
C36A C35A H35A 108.9
C34A C35A H35A 108.9
C36A C35A H35B 108.9
C34A C35A H35B 108.9
H35A C35A H35B 107.7
C35A C36A H36A 109.5
C35A C36A H36B 109.5
H36A C36A H36B 109.5
C35A C36A H36C 109.5
H36A C36A H36C 109.5
H36B C36A H36C 109.5
C35B C34B C33 110.8(14)
C35B C34B H34C 109.5
C33 C34B H34C 109.5
C35B C34B H34D 109.5
C33 C34B H34D 109.5
H34C C34B H34D 108.1
C36B C35B C34B 113.3(5)
C36B C35B H35C 108.9
C34B C35B H35C 108.9
C36B C35B H35D 108.9
C34B C35B H35D 108.9
H35C C35B H35D 107.7
C35B C36B H36D 109.5
C35B C36B H36E 109.5
H36D C36B H36E 109.5
C35B C36B H36F 109.5
H36D C36B H36F 109.5
H36E C36B H36F 109.5

loop_
_geom_bond_atom_site_label_1
_geom_bond_atom_site_label_2
_geom_bond_distance
Cl1 C7 1.706(3)
O1 N3 1.224(3)
O2 N3 1.227(3)
N1 C7 1.316(3)
N1 N2 1.366(3)
N2 C1 1.364(3)
N2 C8 1.458(3)
N3 C3 1.472(3)
N4 C10 1.345(3)
N4 N5 1.350(3)
N4 C11 1.459(4)
N5 N6 1.316(3)
N6 C9 1.364(3)
C1 C2 1.395(3)
C1 C6 1.407(3)
C2 C3 1.375(4)
C2 H2 0.96(3)
C3 C4 1.407(4)
C4 C5 1.367(4)
C4 H4 0.96(3)
C5 C6 1.397(4)
C5 H5 0.94(3)
C6 C7 1.419(3)
C8 C9 1.486(4)
C8 H8A 0.98(3)
C8 H8B 0.99(3)
C9 C10 1.359(4)
C10 H10 0.93(3)
C11 C12 1.511(4)
C11 H11A 1.03(3)
C11 H11B 1.00(3)
C12 C13 1.527(4)
C12 H12A 0.96(3)
C12 H12B 1.00(3)
C13 C14 1.523(4)
C13 H13A 0.99(3)
C13 H13B 1.04(3)
C14 C15 1.530(4)
C14 H14A 1.04(3)
C14 H14B 1.03(3)
C15 C16 1.523(4)
C15 H15A 1.07(3)
C15 H15B 1.01(3)
C16 C17 1.524(4)
C16 H16A 1.05(3)
C16 H16B 1.03(3)
C17 C18 1.514(4)
C17 H17A 0.99(3)
C17 H17B 1.02(3)
C18 H18A 1.06(4)
C18 H18B 1.01(4)
C18 H18C 0.99(4)
Cl2 C25 1.709(2)
O3 N9 1.224(3)
O4 N9 1.221(3)
N7 C25 1.315(3)
N7 N8 1.369(3)
N8 C19 1.366(3)
N8 C26 1.467(3)
N9 C21 1.480(3)
N10 N11 1.340(3)
N10 C28 1.346(3)
N10 C29 1.463(3)
N11 N12 1.317(3)
N12 C27 1.361(3)
C19 C20 1.391(3)
C19 C24 1.404(3)
C20 C21 1.373(4)
C20 H20 0.94(3)
C21 C22 1.404(4)
C22 C23 1.368(4)
C22 H22 0.96(3)
C23 C24 1.397(4)
C23 H23 0.92(3)
C24 C25 1.419(3)
C26 C27 1.485(4)
C26 H26A 0.95(3)
C26 H26B 0.98(3)
C27 C28 1.360(3)
C28 H28 0.92(3)
C29 C30 1.511(4)
C29 H29A 1.00(3)
C29 H29B 1.05(3)
C30 C31 1.538(4)
C30 H30A 0.98(3)
C30 H30B 1.05(3)
C31 C32 1.515(5)
C31 H31A 1.00(3)
C31 H31B 1.07(3)
C32 C33 1.525(5)
C32 H32A 1.14(4)
C32 H32B 1.03(4)
C33 C34A 1.526(6)
C33 C34B 1.526(6)
C33 H33A 1.08(4)
C33 H33B 1.07(4)
C34A C35A 1.525(5)
C34A H34A 0.9900
C34A H34B 0.9900
C35A C36A 1.516(5)
C35A H35A 0.9900
C35A H35B 0.9900
C36A H36A 0.9800
C36A H36B 0.9800
C36A H36C 0.9800
C34B C35B 1.525(5)
C34B H34C 0.9900
C34B H34D 0.9900
C35B C36B 1.516(5)
C35B H35C 0.9900
C35B H35D 0.9900
C36B H36D 0.9800
C36B H36E 0.9800
C36B H36F 0.9800

loop_
_geom_hbond_atom_site_label_D
_geom_hbond_atom_site_label_H
_geom_hbond_atom_site_label_A
_geom_hbond_site_symmetry_A
_geom_hbond_distance_DH
_geom_hbond_distance_HA
_geom_hbond_distance_DA
_geom_hbond_angle_DHA
C8 H8A O2 4_556 0.98(3) 2.62(3) 3.348(3) 132(2)
C10 H10 N6 4 0.93(3) 2.57(3) 3.377(3) 145(2)
C26 H26A O4 4_566 0.95(3) 2.54(3) 3.240(3) 131(2)
C26 H26B Cl2 4_565 0.98(3) 2.82(3) 3.682(3) 147(2)
C28 H28 N12 4_565 0.92(3) 2.45(3) 3.298(3) 152(2)
C29 H29B N11 4_565 1.05(3) 2.63(3) 3.594(4) 153(2)
C29 H29B N12 4_565 1.05(3) 2.65(3) 3.476(3) 135(2)

loop_
_geom_torsion_atom_site_label_1
_geom_torsion_atom_site_label_2
_geom_torsion_atom_site_label_3
_geom_torsion_atom_site_label_4
_geom_torsion
C7 N1 N2 C1 -1.0(3)
C7 N1 N2 C8 -171.4(2)
C10 N4 N5 N6 -0.2(3)
C11 N4 N5 N6 179.7(2)
N4 N5 N6 C9 0.0(3)
N1 N2 C1 C2 -178.6(2)
C8 N2 C1 C2 -9.0(4)
N1 N2 C1 C6 0.5(3)
C8 N2 C1 C6 170.1(2)
N2 C1 C2 C3 179.2(3)
C6 C1 C2 C3 0.2(4)
C1 C2 C3 C4 0.5(4)
C1 C2 C3 N3 -178.6(2)
O1 N3 C3 C2 178.4(2)
O2 N3 C3 C2 -0.9(3)
O1 N3 C3 C4 -0.7(3)
O2 N3 C3 C4 -180.0(2)
C2 C3 C4 C5 -0.6(4)
N3 C3 C4 C5 178.4(2)
C3 C4 C5 C6 0.0(4)
C4 C5 C6 C1 0.7(4)
C4 C5 C6 C7 -179.6(3)
N2 C1 C6 C5 180.0(2)
C2 C1 C6 C5 -0.9(4)
N2 C1 C6 C7 0.2(3)
C2 C1 C6 C7 179.4(2)
N2 N1 C7 C6 1.2(3)
N2 N1 C7 Cl1 -179.25(18)
C5 C6 C7 N1 179.4(3)
C1 C6 C7 N1 -0.9(3)
C5 C6 C7 Cl1 -0.1(5)
C1 C6 C7 Cl1 179.6(2)
C1 N2 C8 C9 -73.4(3)
N1 N2 C8 C9 95.3(3)
N5 N6 C9 C10 0.2(3)
N5 N6 C9 C8 -179.2(2)
N2 C8 C9 C10 106.5(3)
N2 C8 C9 N6 -74.2(3)
N5 N4 C10 C9 0.3(3)
C11 N4 C10 C9 -179.5(3)
N6 C9 C10 N4 -0.3(3)
C8 C9 C10 N4 179.1(3)
C10 N4 C11 C12 -109.4(3)
N5 N4 C11 C12 70.8(3)
N4 C11 C12 C13 -178.0(2)
C11 C12 C13 C14 178.8(2)
C12 C13 C14 C15 -54.8(4)
C13 C14 C15 C16 -165.4(3)
C14 C15 C16 C17 -175.9(3)
C15 C16 C17 C18 -176.2(3)
C25 N7 N8 C19 -0.3(3)
C25 N7 N8 C26 -177.8(2)
C28 N10 N11 N12 -0.2(3)
C29 N10 N11 N12 178.9(2)
N10 N11 N12 C27 -0.1(3)
N7 N8 C19 C20 179.6(2)
C26 N8 C19 C20 -3.2(4)
N7 N8 C19 C24 -0.2(3)
C26 N8 C19 C24 177.1(2)
N8 C19 C20 C21 179.3(2)
C24 C19 C20 C21 -1.0(4)
C19 C20 C21 C22 0.6(4)
C19 C20 C21 N9 179.7(2)
O4 N9 C21 C20 5.6(3)
O3 N9 C21 C20 -174.5(2)
O4 N9 C21 C22 -175.3(2)
O3 N9 C21 C22 4.6(4)
C20 C21 C22 C23 0.2(4)
N9 C21 C22 C23 -178.9(2)
C21 C22 C23 C24 -0.6(4)
C22 C23 C24 C19 0.3(4)
C22 C23 C24 C25 180.0(3)
N8 C19 C24 C23 -179.6(2)
C20 C19 C24 C23 0.6(4)
N8 C19 C24 C25 0.6(3)
C20 C19 C24 C25 -179.2(2)
N8 N7 C25 C24 0.7(3)
N8 N7 C25 Cl2 -179.31(17)
C23 C24 C25 N7 179.4(3)
C19 C24 C25 N7 -0.8(3)
C23 C24 C25 Cl2 -0.5(5)
C19 C24 C25 Cl2 179.23(19)
C19 N8 C26 C27 -77.4(3)
N7 N8 C26 C27 99.6(3)
N11 N12 C27 C28 0.3(3)
N11 N12 C27 C26 -177.2(2)
N8 C26 C27 C28 111.7(3)
N8 C26 C27 N12 -71.4(3)
N11 N10 C28 C27 0.3(3)
C29 N10 C28 C27 -178.6(2)
N12 C27 C28 N10 -0.4(3)
C26 C27 C28 N10 176.8(2)
N11 N10 C29 C30 95.7(3)
C28 N10 C29 C30 -85.4(3)
N10 C29 C30 C31 176.9(3)
C29 C30 C31 C32 173.6(3)
C30 C31 C32 C33 -63.7(4)
C31 C32 C33 C34A -159(2)
C31 C32 C33 C34B -160.8(19)
C32 C33 C34A C35A -178(2)
C33 C34A C35A C36A -174(2)
C32 C33 C34B C35B 177(3)
C33 C34B C35B C36B -178(3)

_cod_database_fobs_code 1545479
